data_2105764
loop_
_publ_author_name
'Soliman, Saied M.'
'Elzawy, Zahia B.'
'Abu-Youssef, Morsy A. M.'
'Albering, J\"org'
'Gatterer, Karl'
'\"Ohrstr\"om, Lars'
'Kettle, Sidney F. A.'

_publ_section_title
;
 Towards the chemical control of molecular packing: syntheses and crystal
 structures of three <i>trans</i>-[Ni<i>L</i>~4~(NCS)~2~] complexes
;
_journal_coeditor_code BI5029
_journal_issue 1
_journal_name_full 'Acta Crystallographica Section B'
_journal_page_first 115
_journal_page_last 125
_journal_paper_doi 10.1107/S2052520613034665
_journal_volume 70
_journal_year 2014
_chemical_formula_moiety 'C50 H36 N6 Ni O4 S2'
_chemical_formula_sum 'C50 H36 N6 Ni O4 S2'
_chemical_formula_weight 907.68
_space_group_IT_number 14
_symmetry_cell_setting monoclinic
_symmetry_space_group_name_Hall '-P 2ybc'
_symmetry_space_group_name_H-M 'P 1 21/c 1'
_atom_sites_solution_hydrogens geom
_atom_sites_solution_primary direct
_atom_sites_solution_secondary difmap
_audit_creation_method SHELXL-97
_cell_angle_alpha 90.00
_cell_angle_beta 90.6600(10)
_cell_angle_gamma 90.00
_cell_formula_units_Z 2
_cell_length_a 8.9345(3)
_cell_length_b 20.8306(6)
_cell_length_c 11.1406(3)
_cell_measurement_reflns_used 9821
_cell_measurement_temperature 100(2)
_cell_measurement_theta_max 33.2635
_cell_measurement_theta_min 2.4805
_cell_volume 2073.25(11)
_computing_cell_refinement 'SAINT (Bruker, 2008)'
_computing_data_collection 'APEX2 (Bruker, 2008)'
_computing_data_reduction SAINT
_computing_molecular_graphics 'SHELXTL (Bruker, 2008)'
_computing_publication_material SHELXTL
_computing_structure_refinement 'SHELXL-97 (Sheldrick, 2008)'
_computing_structure_solution 'SHELXS-97 (Sheldrick, 2008)'
_diffrn_ambient_temperature 100(2)
_diffrn_measured_fraction_theta_full 1.000
_diffrn_measured_fraction_theta_max 1.000
_diffrn_measurement_device_type 'Bruker APEX-II CCD'
_diffrn_measurement_method '\f and \w scans'
_diffrn_radiation_monochromator graphite
_diffrn_radiation_type MoK\a
_diffrn_radiation_wavelength 0.71073
_diffrn_reflns_av_R_equivalents 0.0281
_diffrn_reflns_av_sigmaI/netI 0.0136
_diffrn_reflns_limit_h_max 12
_diffrn_reflns_limit_h_min -12
_diffrn_reflns_limit_k_max 29
_diffrn_reflns_limit_k_min -30
_diffrn_reflns_limit_l_max 16
_diffrn_reflns_limit_l_min -16
_diffrn_reflns_number 73945
_diffrn_reflns_theta_full 31.00
_diffrn_reflns_theta_max 31.00
_diffrn_reflns_theta_min 1.96
_exptl_absorpt_coefficient_mu 0.625
_exptl_absorpt_correction_T_max 0.8826
_exptl_absorpt_correction_T_min 0.8675
_exptl_absorpt_correction_type multi-scan
_exptl_absorpt_process_details 'SADABS (Bruker, 2008)'
_exptl_crystal_colour blue
_exptl_crystal_density_diffrn 1.454
_exptl_crystal_density_method 'not measured'
_exptl_crystal_description block
_exptl_crystal_F_000 940
_exptl_crystal_size_max 0.23
_exptl_crystal_size_mid 0.21
_exptl_crystal_size_min 0.20
_refine_diff_density_max 0.490
_refine_diff_density_min -0.425
_refine_ls_extinction_method none
_refine_ls_goodness_of_fit_ref 0.884
_refine_ls_hydrogen_treatment constr
_refine_ls_matrix_type full
_refine_ls_number_parameters 286
_refine_ls_number_reflns 6604
_refine_ls_number_restraints 0
_refine_ls_restrained_S_all 0.884
_refine_ls_R_factor_all 0.0293
_refine_ls_R_factor_gt 0.0268
_refine_ls_shift/su_max 0.002
_refine_ls_shift/su_mean 0.000
_refine_ls_structure_factor_coef Fsqd
_refine_ls_weighting_details 'calc w=1/[\s^2^(Fo^2^)+(0.0395P)^2^+1.5386P] where P=(Fo^2^+2Fc^2^)/3'
_refine_ls_weighting_scheme calc
_refine_ls_wR_factor_gt 0.0696
_refine_ls_wR_factor_ref 0.0715
_reflns_number_gt 6132
_reflns_number_total 6604
_reflns_threshold_expression I>2\s(I)
_cod_data_source_file bi5029sup1.cif
_cod_data_source_block III
_cod_original_sg_symbol_H-M 'P 21/c'
_cod_database_code 2105764
_cod_database_fobs_code 2105764

loop_
_symmetry_equiv_pos_as_xyz
'x, y, z'
'-x, y+1/2, -z+1/2'
'-x, -y, -z'
'x, -y-1/2, z-1/2'

loop_
_atom_site_type_symbol
_atom_site_label
_atom_site_fract_x
_atom_site_fract_y
_atom_site_fract_z
_atom_site_U_iso_or_equiv
_atom_site_adp_type
_atom_site_calc_flag
_atom_site_refinement_flags
_atom_site_occupancy
_atom_site_symmetry_multiplicity
Ni Ni1 0.5000 0.5000 0.5000 0.00931(4) Uani d S 1 2
S S1 0.00788(3) 0.452494(14) 0.65065(2) 0.01886(6) Uani d . 1 1
O O1 0.30714(9) 0.42017(4) -0.09757(7) 0.02088(15) Uani d . 1 1
O O2 0.36910(12) 0.79801(4) 0.20182(7) 0.02781(19) Uani d . 1 1
N N1 0.28873(9) 0.48979(4) 0.56630(7) 0.01282(14) Uani d . 1 1
N N2 0.42649(9) 0.45719(4) 0.33272(7) 0.01185(14) Uani d . 1 1
N N3 0.44349(9) 0.59323(4) 0.42740(7) 0.01170(14) Uani d . 1 1
C C1 0.17098(10) 0.47491(4) 0.60157(8) 0.01185(15) Uani d . 1 1
C C2 0.50511(10) 0.46678(5) 0.23202(8) 0.01318(16) Uani d . 1 1
H H2 0.5953 0.4908 0.2374 0.016 Uiso calc R 1 1
C C3 0.46089(11) 0.44330(5) 0.12080(8) 0.01344(16) Uani d . 1 1
H H3 0.5194 0.4516 0.0519 0.016 Uiso calc R 1 1
C C4 0.33011(10) 0.40746(5) 0.11097(8) 0.01248(16) Uani d . 1 1
C C5 0.24812(11) 0.39702(5) 0.21489(9) 0.01552(17) Uani d . 1 1
H H5 0.1584 0.3726 0.2121 0.019 Uiso calc R 1 1
C C6 0.29965(11) 0.42296(5) 0.32268(8) 0.01519(17) Uani d . 1 1
H H6 0.2422 0.4161 0.3928 0.018 Uiso calc R 1 1
C C7 0.28077(11) 0.38548(5) -0.01204(8) 0.01409(16) Uani d . 1 1
C C8 0.20366(11) 0.32269(5) -0.02899(8) 0.01377(16) Uani d . 1 1
C C9 0.11775(11) 0.31398(5) -0.13376(9) 0.01688(18) Uani d . 1 1
H H9 0.1064 0.3482 -0.1895 0.020 Uiso calc R 1 1
C C10 0.04931(12) 0.25522(6) -0.15584(9) 0.01966(19) Uani d . 1 1
H H10 -0.0098 0.2494 -0.2264 0.024 Uiso calc R 1 1
C C11 0.06708(12) 0.20484(5) -0.07489(10) 0.01912(19) Uani d . 1 1
H H11 0.0203 0.1647 -0.0905 0.023 Uiso calc R 1 1
C C12 0.15312(13) 0.21312(5) 0.02873(10) 0.01990(19) Uani d . 1 1
H H12 0.1658 0.1786 0.0836 0.024 Uiso calc R 1 1
C C13 0.22070(12) 0.27208(5) 0.05197(9) 0.01764(18) Uani d . 1 1
H H13 0.2786 0.2779 0.1232 0.021 Uiso calc R 1 1
C C15 0.32319(11) 0.62434(5) 0.46824(9) 0.01432(17) Uani d . 1 1
H H15 0.2609 0.6031 0.5242 0.017 Uiso calc R 1 1
C C16 0.28511(11) 0.68630(5) 0.43272(9) 0.01547(17) Uani d . 1 1
H H16 0.1996 0.7069 0.4649 0.019 Uiso calc R 1 1
C C17 0.37364(11) 0.71766(5) 0.34957(8) 0.01316(16) Uani d . 1 1
C C18 0.49500(11) 0.68444(5) 0.30248(8) 0.01441(17) Uani d . 1 1
H H18 0.5552 0.7036 0.2425 0.017 Uiso calc R 1 1
C C19 0.52683(11) 0.62331(5) 0.34403(8) 0.01391(16) Uani d . 1 1
H H19 0.6111 0.6015 0.3125 0.017 Uiso calc R 1 1
C C20 0.33871(12) 0.78402(5) 0.30513(9) 0.01593(17) Uani d . 1 1
C C21 0.26953(11) 0.83200(5) 0.38672(9) 0.01444(17) Uani d . 1 1
C C22 0.19060(11) 0.88318(5) 0.33464(10) 0.01767(18) Uani d . 1 1
H H22 0.1749 0.8843 0.2502 0.021 Uiso calc R 1 1
C C23 0.13520(12) 0.93228(5) 0.40574(11) 0.0207(2) Uani d . 1 1
H H23 0.0811 0.9668 0.3701 0.025 Uiso calc R 1 1
C C24 0.15925(12) 0.93078(5) 0.52941(11) 0.0215(2) Uani d . 1 1
H H24 0.1220 0.9645 0.5781 0.026 Uiso calc R 1 1
C C25 0.23751(13) 0.88025(5) 0.58189(10) 0.01986(19) Uani d . 1 1
H H25 0.2536 0.8796 0.6663 0.024 Uiso calc R 1 1
C C26 0.29246(12) 0.83053(5) 0.51114(9) 0.01643(18) Uani d . 1 1
H H26 0.3452 0.7958 0.5472 0.020 Uiso calc R 1 1

loop_
_atom_site_aniso_label
_atom_site_aniso_U_11
_atom_site_aniso_U_22
_atom_site_aniso_U_33
_atom_site_aniso_U_12
_atom_site_aniso_U_13
_atom_site_aniso_U_23
Ni1 0.00923(8) 0.00948(8) 0.00924(7) -0.00045(5) 0.00058(5) -0.00010(5)
S1 0.01119(10) 0.02633(13) 0.01909(11) -0.00239(9) 0.00190(8) 0.00632(9)
O1 0.0269(4) 0.0232(4) 0.0125(3) -0.0063(3) -0.0008(3) 0.0026(3)
O2 0.0499(6) 0.0185(4) 0.0151(3) 0.0079(4) 0.0036(3) 0.0035(3)
N1 0.0126(3) 0.0136(3) 0.0122(3) 0.0003(3) -0.0001(3) 0.0004(3)
N2 0.0130(3) 0.0115(3) 0.0111(3) -0.0003(3) 0.0005(3) 0.0000(3)
N3 0.0128(3) 0.0109(3) 0.0114(3) -0.0003(3) -0.0003(3) -0.0007(3)
C1 0.0127(4) 0.0119(4) 0.0109(4) 0.0014(3) -0.0014(3) 0.0004(3)
C2 0.0128(4) 0.0144(4) 0.0124(4) -0.0018(3) 0.0010(3) -0.0001(3)
C3 0.0146(4) 0.0146(4) 0.0111(4) -0.0007(3) 0.0015(3) 0.0005(3)
C4 0.0146(4) 0.0126(4) 0.0102(4) 0.0004(3) 0.0000(3) -0.0003(3)
C5 0.0155(4) 0.0184(4) 0.0126(4) -0.0049(3) 0.0013(3) -0.0020(3)
C6 0.0162(4) 0.0176(4) 0.0118(4) -0.0046(3) 0.0023(3) -0.0017(3)
C7 0.0143(4) 0.0162(4) 0.0117(4) 0.0001(3) -0.0004(3) -0.0011(3)
C8 0.0140(4) 0.0155(4) 0.0118(4) 0.0004(3) 0.0006(3) -0.0022(3)
C9 0.0169(4) 0.0207(5) 0.0130(4) 0.0001(3) -0.0012(3) -0.0017(3)
C10 0.0172(4) 0.0247(5) 0.0170(4) -0.0021(4) -0.0018(3) -0.0053(4)
C11 0.0173(4) 0.0189(5) 0.0213(5) -0.0029(4) 0.0039(4) -0.0068(4)
C12 0.0243(5) 0.0157(4) 0.0197(4) -0.0007(4) 0.0005(4) -0.0005(4)
C13 0.0213(5) 0.0168(4) 0.0148(4) -0.0002(4) -0.0031(3) -0.0009(3)
C15 0.0148(4) 0.0122(4) 0.0160(4) -0.0003(3) 0.0030(3) 0.0005(3)
C16 0.0151(4) 0.0123(4) 0.0190(4) 0.0015(3) 0.0032(3) 0.0000(3)
C17 0.0160(4) 0.0108(4) 0.0126(4) 0.0000(3) -0.0012(3) 0.0000(3)
C18 0.0169(4) 0.0137(4) 0.0127(4) -0.0001(3) 0.0017(3) 0.0013(3)
C19 0.0145(4) 0.0139(4) 0.0134(4) 0.0013(3) 0.0017(3) 0.0007(3)
C20 0.0206(4) 0.0117(4) 0.0155(4) 0.0011(3) -0.0018(3) 0.0006(3)
C21 0.0152(4) 0.0108(4) 0.0173(4) -0.0001(3) -0.0001(3) 0.0009(3)
C22 0.0164(4) 0.0150(4) 0.0215(5) 0.0005(3) -0.0028(3) 0.0028(4)
C23 0.0168(4) 0.0152(4) 0.0301(5) 0.0043(3) 0.0009(4) 0.0031(4)
C24 0.0211(5) 0.0157(5) 0.0279(5) 0.0031(4) 0.0064(4) -0.0015(4)
C25 0.0247(5) 0.0167(5) 0.0184(4) 0.0015(4) 0.0041(4) -0.0008(4)
C26 0.0195(4) 0.0127(4) 0.0171(4) 0.0017(3) 0.0009(3) 0.0017(3)

loop_
_atom_type_symbol
_atom_type_description
_atom_type_scat_dispersion_real
_atom_type_scat_dispersion_imag
_atom_type_scat_source
C C 0.0033 0.0016 'International Tables Vol C Tables 4.2.6.8 and 6.1.1.4'
H H 0.0000 0.0000 'International Tables Vol C Tables 4.2.6.8 and 6.1.1.4'
N N 0.0061 0.0033 'International Tables Vol C Tables 4.2.6.8 and 6.1.1.4'
O O 0.0106 0.0060 'International Tables Vol C Tables 4.2.6.8 and 6.1.1.4'
S S 0.1246 0.1234 'International Tables Vol C Tables 4.2.6.8 and 6.1.1.4'
Ni Ni 0.3393 1.1124 'International Tables Vol C Tables 4.2.6.8 and 6.1.1.4'

loop_
_geom_angle_atom_site_label_1
_geom_angle_atom_site_label_2
_geom_angle_atom_site_label_3
_geom_angle_site_symmetry_1
_geom_angle_site_symmetry_3
_geom_angle
N1 Ni1 N1 3_666 . 180.0
N1 Ni1 N3 3_666 . 89.08(3)
N1 Ni1 N3 . . 90.92(3)
N1 Ni1 N3 3_666 3_666 90.91(3)
N1 Ni1 N3 . 3_666 89.08(3)
N3 Ni1 N3 . 3_666 180.0
N1 Ni1 N2 3_666 3_666 89.77(3)
N1 Ni1 N2 . 3_666 90.23(3)
N3 Ni1 N2 . 3_666 91.11(3)
N3 Ni1 N2 3_666 3_666 88.90(3)
N1 Ni1 N2 3_666 . 90.23(3)
N1 Ni1 N2 . . 89.77(3)
N3 Ni1 N2 . . 88.89(3)
N3 Ni1 N2 3_666 . 91.10(3)
N2 Ni1 N2 3_666 . 180.0
C1 N1 Ni1 . . 170.56(8)
C6 N2 C2 . . 117.24(8)
C6 N2 Ni1 . . 122.60(6)
C2 N2 Ni1 . . 120.09(6)
C15 N3 C19 . . 117.38(8)
C15 N3 Ni1 . . 119.52(6)
C19 N3 Ni1 . . 123.08(6)
N1 C1 S1 . . 178.73(9)
N2 C2 C3 . . 123.17(9)
N2 C2 H2 . . 118.4
C3 C2 H2 . . 118.4
C2 C3 C4 . . 119.41(8)
C2 C3 H3 . . 120.3
C4 C3 H3 . . 120.3
C3 C4 C5 . . 117.88(8)
C3 C4 C7 . . 118.17(8)
C5 C4 C7 . . 123.86(9)
C6 C5 C4 . . 118.99(9)
C6 C5 H5 . . 120.5
C4 C5 H5 . . 120.5
N2 C6 C5 . . 123.31(9)
N2 C6 H6 . . 118.3
C5 C6 H6 . . 118.3
O1 C7 C8 . . 120.92(9)
O1 C7 C4 . . 118.24(9)
C8 C7 C4 . . 120.83(8)
C13 C8 C9 . . 119.71(9)
C13 C8 C7 . . 122.34(8)
C9 C8 C7 . . 117.86(9)
C10 C9 C8 . . 119.82(10)
C10 C9 H9 . . 120.1
C8 C9 H9 . . 120.1
C9 C10 C11 . . 120.21(9)
C9 C10 H10 . . 119.9
C11 C10 H10 . . 119.9
C12 C11 C10 . . 120.16(10)
C12 C11 H11 . . 119.9
C10 C11 H11 . . 119.9
C11 C12 C13 . . 119.90(10)
C11 C12 H12 . . 120.0
C13 C12 H12 . . 120.0
C12 C13 C8 . . 120.19(9)
C12 C13 H13 . . 119.9
C8 C13 H13 . . 119.9
N3 C15 C16 . . 123.16(9)
N3 C15 H15 . . 118.4
C16 C15 H15 . . 118.4
C17 C16 C15 . . 119.15(9)
C17 C16 H16 . . 120.4
C15 C16 H16 . . 120.4
C16 C17 C18 . . 117.98(9)
C16 C17 C20 . . 122.41(9)
C18 C17 C20 . . 119.55(9)
C19 C18 C17 . . 119.27(9)
C19 C18 H18 . . 120.4
C17 C18 H18 . . 120.4
N3 C19 C18 . . 122.97(9)
N3 C19 H19 . . 118.5
C18 C19 H19 . . 118.5
O2 C20 C21 . . 120.89(9)
O2 C20 C17 . . 118.91(9)
C21 C20 C17 . . 120.20(8)
C26 C21 C22 . . 119.62(9)
C26 C21 C20 . . 122.19(9)
C22 C21 C20 . . 117.93(9)
C23 C22 C21 . . 120.38(10)
C23 C22 H22 . . 119.8
C21 C22 H22 . . 119.8
C22 C23 C24 . . 119.74(10)
C22 C23 H23 . . 120.1
C24 C23 H23 . . 120.1
C25 C24 C23 . . 120.31(10)
C25 C24 H24 . . 119.8
C23 C24 H24 . . 119.8
C24 C25 C26 . . 120.25(10)
C24 C25 H25 . . 119.9
C26 C25 H25 . . 119.9
C25 C26 C21 . . 119.69(9)
C25 C26 H26 . . 120.2
C21 C26 H26 . . 120.2

loop_
_geom_bond_atom_site_label_1
_geom_bond_atom_site_label_2
_geom_bond_site_symmetry_2
_geom_bond_distance
Ni1 N1 3_666 2.0459(8)
Ni1 N1 . 2.0459(8)
Ni1 N3 . 2.1613(8)
Ni1 N3 3_666 2.1613(8)
Ni1 N2 3_666 2.1613(8)
Ni1 N2 . 2.1613(8)
S1 C1 . 1.6306(10)
O1 C7 . 1.2210(12)
O2 C20 . 1.2208(13)
N1 C1 . 1.1691(12)
N2 C6 . 1.3425(12)
N2 C2 . 1.3454(12)
N3 C15 . 1.3393(12)
N3 C19 . 1.3512(12)
C2 C3 . 1.3854(13)
C2 H2 . 0.9500
C3 C4 . 1.3899(13)
C3 H3 . 0.9500
C4 C5 . 1.3942(13)
C4 C7 . 1.5059(13)
C5 C6 . 1.3904(13)
C5 H5 . 0.9500
C6 H6 . 0.9500
C7 C8 . 1.4894(14)
C8 C13 . 1.3946(14)
C8 C9 . 1.4013(13)
C9 C10 . 1.3890(15)
C9 H9 . 0.9500
C10 C11 . 1.3917(16)
C10 H10 . 0.9500
C11 C12 . 1.3903(15)
C11 H11 . 0.9500
C12 C13 . 1.3917(15)
C12 H12 . 0.9500
C13 H13 . 0.9500
C15 C16 . 1.3909(13)
C15 H15 . 0.9500
C16 C17 . 1.3884(13)
C16 H16 . 0.9500
C17 C18 . 1.3938(13)
C17 C20 . 1.5000(13)
C18 C19 . 1.3834(13)
C18 H18 . 0.9500
C19 H19 . 0.9500
C20 C21 . 1.4899(14)
C21 C26 . 1.3992(14)
C21 C22 . 1.4005(13)
C22 C23 . 1.3882(15)
C22 H22 . 0.9500
C23 C24 . 1.3923(17)
C23 H23 . 0.9500
C24 C25 . 1.3891(15)
C24 H24 . 0.9500
C25 C26 . 1.3942(14)
C25 H25 . 0.9500
C26 H26 . 0.9500
